data_1550784
loop_
_publ_author_name
'Hou, Yujiao'
'An, Haiyan'
'Chang, Shenzhen'
'Zhang, Jie'

_publ_section_title
;
 Versatile catalysts constructed from hybrid polyoxomolybdates for
 simultaneously detoxifying sulfur mustard and organophosphate simulants
;
_journal_name_full 'Catalysis Science &amp; Technology'
_journal_paper_doi 10.1039/C9CY00094A
_journal_year 2019
_chemical_formula_sum 'C42 H75 Cs4 K Mo12 N6 O72 Te2 Zn'
_chemical_formula_weight 3858.69
_chemical_name_systematic
;
 ?
;
_space_group_crystal_system triclinic
_space_group_IT_number 2
_space_group_name_Hall '-P 1'
_space_group_name_H-M_alt 'P -1'
_symmetry_space_group_name_Hall '-P 1'
_symmetry_space_group_name_H-M 'P -1'
_atom_sites_solution_hydrogens geom
_audit_creation_method SHELXL-2014
_audit_update_record
;
2018-10-08 deposited with the CCDC.    2019-03-26 downloaded from the CCDC.
;
_cell_angle_alpha 74.699(3)
_cell_angle_beta 85.651(3)
_cell_angle_gamma 83.954(3)
_cell_formula_units_Z 1
_cell_length_a 11.6855(4)
_cell_length_b 12.3860(6)
_cell_length_c 18.6191(8)
_cell_measurement_reflns_used 20806
_cell_measurement_temperature 220(2)
_cell_measurement_theta_max 25.00
_cell_measurement_theta_min 1.755
_cell_volume 2581.64(19)
_computing_molecular_graphics 'Bruker SHELXTL'
_computing_publication_material 'Bruker SHELXTL'
_computing_structure_refinement 'SHELXL-2014 (Sheldrick, 2014)'
_diffrn_ambient_temperature 293(2)
_diffrn_measured_fraction_theta_full 0.930
_diffrn_measured_fraction_theta_max 0.956
_diffrn_measurement_device_type 'Bruker Smart Apex CCD'
_diffrn_measurement_method \w-2\q
_diffrn_radiation_type MoK\a
_diffrn_radiation_wavelength 0.71073
_diffrn_reflns_av_R_equivalents 0.0476
_diffrn_reflns_av_unetI/netI 0.0650
_diffrn_reflns_Laue_measured_fraction_full 0.930
_diffrn_reflns_Laue_measured_fraction_max 0.956
_diffrn_reflns_limit_h_max 13
_diffrn_reflns_limit_h_min -13
_diffrn_reflns_limit_k_max 11
_diffrn_reflns_limit_k_min -14
_diffrn_reflns_limit_l_max 20
_diffrn_reflns_limit_l_min -22
_diffrn_reflns_number 20806
_diffrn_reflns_point_group_measured_fraction_full 0.930
_diffrn_reflns_point_group_measured_fraction_max 0.956
_diffrn_reflns_theta_full 25.242
_diffrn_reflns_theta_max 25.000
_diffrn_reflns_theta_min 1.755
_exptl_absorpt_coefficient_mu 3.724
_exptl_absorpt_correction_T_max 0.441
_exptl_absorpt_correction_T_min 0.410
_exptl_absorpt_correction_type empirical
_exptl_absorpt_process_details 'ABSCOR by T.Higashi 8 March, 1995'
_exptl_crystal_colour colourless
_exptl_crystal_density_diffrn 2.482
_exptl_crystal_density_method 'not measured'
_exptl_crystal_description block
_exptl_crystal_F_000 1821
_exptl_crystal_size_max 0.25
_exptl_crystal_size_mid 0.24
_exptl_crystal_size_min 0.22
_refine_diff_density_max 2.386
_refine_diff_density_min -2.163
_refine_diff_density_rms 0.231
_refine_ls_extinction_method none
_refine_ls_goodness_of_fit_ref 1.053
_refine_ls_hydrogen_treatment constr
_refine_ls_matrix_type full
_refine_ls_number_parameters 675
_refine_ls_number_reflns 8686
_refine_ls_number_restraints 444
_refine_ls_restrained_S_all 1.046
_refine_ls_R_factor_all 0.0619
_refine_ls_R_factor_gt 0.0508
_refine_ls_shift/su_max 0.001
_refine_ls_shift/su_mean 0.000
_refine_ls_structure_factor_coef Fsqd
_refine_ls_weighting_details 'w=1/[\s^2^(Fo^2^)+(0.0638P)^2^+26.7537P] where P=(Fo^2^+2Fc^2^)/3'
_refine_ls_weighting_scheme calc
_refine_ls_wR_factor_gt 0.1340
_refine_ls_wR_factor_ref 0.1420
_reflns_Friedel_coverage 0.000
_reflns_number_gt 7206
_reflns_number_total 8686
_reflns_threshold_expression 'I > 2\s(I)'
_cod_data_source_file c9cy00094a2.cif
_cod_data_source_block 7
_cod_database_code 1550784
_shelx_space_group_comment
;
The symmetry employed for this shelxl refinement is uniquely defined
by the following loop, which should always be used as a source of
symmetry information in preference to the above space-group names.
They are only intended as comments.
;
_shelxl_version_number 2014-3

loop_
_space_group_symop_operation_xyz
'x, y, z'
'-x, -y, -z'

loop_
_atom_site_label
_atom_site_type_symbol
_atom_site_fract_x
_atom_site_fract_y
_atom_site_fract_z
_atom_site_U_iso_or_equiv
_atom_site_adp_type
_atom_site_occupancy
_atom_site_site_symmetry_order
_atom_site_calc_flag
_atom_site_refinement_flags_posn
_atom_site_refinement_flags_adp
_atom_site_refinement_flags_occupancy
Mo1 Mo 0.11252(6) -0.34066(7) 0.22072(4) 0.01855(19) Uani 1 1 d . U .
Mo2 Mo -0.19293(7) -0.22348(7) 0.46915(4) 0.01853(19) Uani 1 1 d . U .
Mo3 Mo -0.42239(6) -0.30719(7) 0.40975(4) 0.01845(19) Uani 1 1 d . U .
Mo4 Mo -0.39370(6) -0.41314(6) 0.24422(4) 0.01652(19) Uani 1 1 d . U .
Mo5 Mo -0.13592(7) -0.44318(7) 0.15754(4) 0.0198(2) Uani 1 1 d . U .
Mo6 Mo 0.08700(7) -0.23412(7) 0.36748(5) 0.0219(2) Uani 1 1 d . U .
Te1 Te -0.17538(5) -0.25371(5) 0.28002(3) 0.01607(15) Uani 1 1 d . U .
Zn1 Zn 0.1876(2) -0.0045(2) 0.43218(16) 0.0391(6) Uani 0.5 1 d . U P
Cs1 Cs 0.33263(5) -0.49914(6) 0.38532(4) 0.02995(18) Uani 1 1 d . U .
Cs2 Cs -0.08250(7) -0.54846(7) 0.40160(4) 0.0447(2) Uani 1 1 d . U .
K1 K 0.3567(9) -0.0264(10) 0.4122(8) 0.023(2) Uani 0.2 1 d . U P
K1A K 0.3582(7) -0.0459(7) 0.4533(6) 0.0313(19) Uani 0.3 1 d . U P
O1 O -0.5267(5) -0.4073(6) 0.2101(4) 0.0263(15) Uani 1 1 d . U .
O2 O -0.1378(6) -0.3526(6) 0.5194(4) 0.0275(15) Uani 1 1 d . U .
O3 O -0.3853(6) -0.5375(6) 0.3115(4) 0.0277(16) Uani 1 1 d . U .
O4 O 0.0468(6) -0.1605(5) 0.1753(4) 0.0279(16) Uani 1 1 d . U .
O5 O -0.0127(5) -0.3578(5) 0.1666(4) 0.0228(14) Uani 1 1 d . U .
O6 O -0.0606(5) -0.1815(5) 0.4045(4) 0.0216(14) Uani 1 1 d . U .
O7 O -0.3002(5) -0.4608(5) 0.1656(3) 0.0219(14) Uani 1 1 d . U .
O8 O -0.2346(5) -0.2950(5) 0.3777(3) 0.0171(13) Uani 1 1 d . U .
O9 O -0.0907(6) -0.5682(5) 0.2166(4) 0.0261(15) Uani 1 1 d . U .
O10 O -0.2109(5) -0.3841(5) 0.2573(3) 0.0177(13) Uani 1 1 d . U .
O11 O 0.2189(5) -0.3276(6) 0.1514(4) 0.0299(16) Uani 1 1 d . U .
O12 O -0.3721(5) -0.2412(5) 0.1638(4) 0.0230(15) Uani 1 1 d . U .
O13 O 0.1847(5) -0.2732(6) 0.2879(4) 0.0225(14) Uani 1 1 d . U .
O14 O 0.1357(5) -0.4768(5) 0.2719(4) 0.0257(15) Uani 1 1 d . U .
O15 O -0.2038(5) -0.2652(6) 0.1014(4) 0.0269(15) Uani 1 1 d . U .
O16 O -0.2648(6) -0.0673(6) 0.3839(4) 0.0295(16) Uani 1 1 d . U .
O17 O -0.1047(6) -0.4649(7) 0.0702(4) 0.0363(18) Uani 1 1 d . U .
O18 O -0.4265(5) -0.3133(5) 0.3080(3) 0.0192(13) Uani 1 1 d . U .
O19 O 0.1729(6) -0.1495(7) 0.3952(5) 0.0392(19) Uani 1 1 d . U .
O20 O -0.4207(6) -0.1249(5) 0.3464(4) 0.0278(16) Uani 1 1 d . U .
O21 O -0.1928(6) -0.1374(6) 0.5284(4) 0.0307(16) Uani 1 1 d . U .
O22 O 0.0349(6) -0.0818(6) 0.2713(4) 0.0299(16) Uani 1 1 d . U .
O23 O -0.0251(5) -0.3110(5) 0.3052(3) 0.0182(13) Uani 1 1 d . U .
O24 O -0.3537(5) -0.2525(6) 0.4838(3) 0.0230(14) Uani 1 1 d . U .
O25 O -0.3975(6) -0.4483(6) 0.4491(4) 0.0256(15) Uani 1 1 d . U .
O26 O -0.5661(6) -0.2783(6) 0.4299(4) 0.0335(17) Uani 1 1 d . U .
O27 O 0.1055(6) -0.3609(6) 0.4318(4) 0.0298(16) Uani 1 1 d . U .
C1 C -0.0351(12) 0.2363(11) 0.1192(7) 0.051(3) Uani 1 1 d . U .
H1A H -0.0309 0.3035 0.1319 0.061 Uiso 1 1 calc R U .
C2 C -0.2929(9) 0.0368(10) -0.0570(7) 0.045(3) Uani 1 1 d . U .
H2A H -0.2581 0.0548 -0.1047 0.054 Uiso 1 1 calc R U .
C3 C -0.0712(11) 0.2376(9) 0.0515(6) 0.039(3) Uani 1 1 d . U .
C4 C -0.4095(9) 0.2662(9) 0.1864(6) 0.030(2) Uani 1 1 d . U .
C5 C -0.2648(10) -0.0644(11) -0.0088(7) 0.048(3) Uani 1 1 d . U .
H5A H -0.2076 -0.1140 -0.0229 0.057 Uiso 1 1 calc R U .
C6 C -0.3118(9) 0.2419(10) 0.2241(7) 0.039(3) Uani 1 1 d . U .
H6A H -0.2580 0.2946 0.2161 0.047 Uiso 1 1 calc R U .
C7 C -0.0042(12) 0.1345(10) 0.1697(7) 0.046(3) Uani 1 1 d . U .
H7A H 0.0186 0.1340 0.2166 0.055 Uiso 1 1 calc R U .
C8 C -0.0455(10) 0.0391(10) 0.0819(6) 0.036(3) Uani 1 1 d . U .
H8A H -0.0507 -0.0273 0.0684 0.043 Uiso 1 1 calc R U .
C9 C -0.3735(9) 0.1127(10) -0.0346(6) 0.036(3) Uani 1 1 d . U .
C10 C -0.3514(8) -0.0519(8) 0.3435(6) 0.025(2) Uani 1 1 d . U .
C11 C -0.4888(9) 0.1872(9) 0.1978(6) 0.032(2) Uani 1 1 d . U .
H11A H -0.5553 0.2036 0.1711 0.039 Uiso 1 1 calc R U .
C12 C -0.0072(9) 0.0335(8) 0.1509(6) 0.029(2) Uani 1 1 d . U .
C13 C -0.4700(9) 0.0853(9) 0.2480(6) 0.033(2) Uani 1 1 d . U .
H13A H -0.5244 0.0332 0.2552 0.040 Uiso 1 1 calc R U .
C14 C -0.4244(10) 0.0882(9) 0.0346(6) 0.035(3) Uani 1 1 d . U .
H14A H -0.4768 0.1407 0.0498 0.041 Uiso 1 1 calc R U .
C15 C -0.0766(10) 0.1403(10) 0.0317(6) 0.039(3) Uani 1 1 d . U .
H15A H -0.1009 0.1418 -0.0150 0.047 Uiso 1 1 calc R U .
C16 C 0.0290(8) -0.0780(8) 0.2033(6) 0.026(2) Uani 1 1 d . U .
C17 C -0.2920(9) 0.1388(9) 0.2743(6) 0.037(3) Uani 1 1 d . U .
H17A H -0.2239 0.1230 0.2993 0.044 Uiso 1 1 calc R U .
C18 C -0.3700(8) 0.0576(8) 0.2888(5) 0.023(2) Uani 1 1 d . U .
C19 C -0.3978(9) -0.0162(8) 0.0827(6) 0.027(2) Uani 1 1 d . U .
H19A H -0.4325 -0.0337 0.1305 0.032 Uiso 1 1 calc R U .
C20 C -0.2959(8) -0.2085(8) 0.1120(5) 0.023(2) Uani 1 1 d . U .
C21 C -0.3204(8) -0.0941(8) 0.0605(5) 0.024(2) Uani 1 1 d . U .
N1 N -0.4066(8) 0.2195(8) -0.0871(6) 0.046(3) Uani 1 1 d . U .
H1B H -0.4582 0.2663 -0.0740 0.055 Uiso 1 1 calc R U .
H1C H -0.3745 0.2357 -0.1313 0.055 Uiso 1 1 calc R U .
N2 N -0.1030(10) 0.3420(8) 0.0001(6) 0.054(3) Uani 1 1 d . U .
H2B H -0.0992 0.4039 0.0120 0.065 Uiso 1 1 calc R U .
H2C H -0.1259 0.3430 -0.0429 0.065 Uiso 1 1 calc R U .
N3 N -0.4324(9) 0.3729(8) 0.1340(5) 0.041(2) Uani 1 1 d . U .
H3A H -0.3835 0.4225 0.1262 0.050 Uiso 1 1 calc R U .
H3B H -0.4950 0.3872 0.1105 0.050 Uiso 1 1 calc R U .
O2W O 0.229(2) -0.0985(17) 0.5387(12) 0.075(6) Uani 0.5 1 d . U P
OW1 O 0.3066(18) -0.7002(18) 0.3084(12) 0.070(6) Uiso 0.5 1 d . . P
OW2 O 0.3142(11) 0.4317(10) 0.1523(8) 0.094(4) Uani 1 1 d . U .
OW3 O -0.2961(10) -0.6968(10) 0.4341(6) 0.087(4) Uani 1 1 d . U .
OW4 O -0.3793(6) 0.1554(7) 0.7666(5) 0.046(2) Uani 1 1 d . U .
OW5 O 0.2363(18) 0.285(2) 0.0843(13) 0.084(7) Uani 0.5 1 d . U P
OW6 O 0.0393(16) -0.7320(13) 0.3227(9) 0.051(5) Uani 0.5 1 d . U P
OW7 O 0.4856(13) 0.1378(14) 0.4285(9) 0.044(4) Uani 0.5 1 d . U P
OW8 O 0.5913(11) 0.6504(10) 0.0260(7) 0.092(4) Uani 1 1 d . U .
OW9 O 0.3315(11) 0.6205(10) 0.0073(6) 0.088(4) Uani 1 1 d . U .
O1WA O -0.0431(15) 0.0535(15) 0.4419(10) 0.050(4) Uiso 0.5 1 d . . P
OW10 O -0.7380(19) 0.0642(19) 0.2073(15) 0.084(7) Uani 0.5 1 d . U P
O1W O 0.013(2) 0.0462(18) 0.3923(14) 0.082(6) Uani 0.5 1 d . U P

loop_
_atom_site_aniso_label
_atom_site_aniso_U_11
_atom_site_aniso_U_22
_atom_site_aniso_U_33
_atom_site_aniso_U_23
_atom_site_aniso_U_13
_atom_site_aniso_U_12
Mo1 0.0109(4) 0.0196(4) 0.0252(4) -0.0053(3) -0.0001(3) -0.0035(3)
Mo2 0.0163(4) 0.0199(4) 0.0199(4) -0.0050(3) -0.0021(3) -0.0034(3)
Mo3 0.0128(4) 0.0207(4) 0.0210(4) -0.0032(3) 0.0006(3) -0.0044(3)
Mo4 0.0131(4) 0.0152(4) 0.0197(4) 0.0008(3) -0.0043(3) -0.0054(3)
Mo5 0.0156(4) 0.0214(5) 0.0235(4) -0.0073(3) -0.0031(3) -0.0014(3)
Mo6 0.0134(4) 0.0266(5) 0.0284(5) -0.0100(4) -0.0035(3) -0.0051(3)
Te1 0.0127(3) 0.0155(3) 0.0192(3) -0.0022(2) -0.0019(2) -0.0032(2)
Zn1 0.0386(15) 0.0380(16) 0.0458(16) -0.0187(13) -0.0042(12) -0.0046(12)
Cs1 0.0212(3) 0.0349(4) 0.0291(3) 0.0019(3) -0.0035(3) -0.0060(3)
Cs2 0.0468(5) 0.0423(5) 0.0368(4) 0.0048(3) -0.0075(3) -0.0019(4)
K1 0.016(4) 0.022(4) 0.035(4) -0.015(4) 0.001(4) -0.002(3)
K1A 0.031(3) 0.018(3) 0.048(4) -0.018(3) 0.005(3) 0.004(3)
O1 0.015(3) 0.033(4) 0.031(4) -0.006(3) -0.005(3) -0.007(3)
O2 0.028(4) 0.028(4) 0.025(4) 0.000(3) -0.007(3) -0.009(3)
O3 0.034(4) 0.019(4) 0.028(4) 0.000(3) -0.004(3) -0.006(3)
O4 0.037(4) 0.015(3) 0.030(4) -0.005(3) 0.004(3) -0.003(3)
O5 0.017(3) 0.021(3) 0.030(3) -0.005(3) -0.005(3) -0.003(3)
O6 0.015(3) 0.023(3) 0.029(3) -0.008(3) -0.006(3) -0.002(3)
O7 0.019(3) 0.023(3) 0.023(3) -0.005(3) -0.004(3) -0.002(3)
O8 0.017(3) 0.017(3) 0.018(3) -0.005(2) 0.002(2) -0.004(2)
O9 0.027(4) 0.019(4) 0.032(4) -0.006(3) -0.006(3) 0.000(3)
O10 0.013(3) 0.016(3) 0.026(3) -0.010(3) -0.001(2) -0.004(2)
O11 0.019(3) 0.040(4) 0.035(4) -0.015(3) 0.003(3) -0.008(3)
O12 0.019(3) 0.020(3) 0.025(3) 0.004(3) 0.001(3) -0.003(3)
O13 0.011(3) 0.029(4) 0.033(4) -0.014(3) -0.002(3) -0.008(3)
O14 0.023(3) 0.020(4) 0.034(4) -0.005(3) -0.014(3) -0.001(3)
O15 0.021(3) 0.024(4) 0.029(4) 0.006(3) -0.003(3) -0.001(3)
O16 0.024(3) 0.020(4) 0.041(4) -0.001(3) -0.009(3) -0.004(3)
O17 0.026(4) 0.052(5) 0.039(4) -0.026(4) -0.006(3) -0.001(3)
O18 0.018(3) 0.018(3) 0.019(3) 0.000(3) -0.003(2) -0.001(3)
O19 0.026(4) 0.049(5) 0.054(5) -0.028(4) -0.003(3) -0.014(3)
O20 0.025(3) 0.015(3) 0.041(4) 0.000(3) -0.007(3) -0.004(3)
O21 0.031(4) 0.036(4) 0.031(4) -0.016(3) -0.002(3) -0.009(3)
O22 0.036(4) 0.022(4) 0.028(4) -0.001(3) 0.005(3) -0.004(3)
O23 0.012(3) 0.022(3) 0.022(3) -0.007(3) -0.002(2) -0.004(2)
O24 0.022(3) 0.028(4) 0.021(3) -0.009(3) 0.004(3) -0.006(3)
O25 0.030(4) 0.022(4) 0.024(3) -0.001(3) -0.006(3) -0.007(3)
O26 0.018(3) 0.044(4) 0.040(4) -0.013(3) 0.001(3) -0.002(3)
O27 0.029(4) 0.036(4) 0.023(4) -0.007(3) -0.004(3) 0.004(3)
C1 0.084(8) 0.033(6) 0.041(6) -0.019(5) -0.004(6) 0.000(6)
C2 0.027(5) 0.053(6) 0.035(6) 0.023(5) 0.003(4) 0.001(5)
C3 0.055(6) 0.022(5) 0.034(5) 0.000(4) 0.006(5) 0.001(5)
C4 0.038(5) 0.021(5) 0.028(5) -0.001(4) -0.002(4) -0.009(4)
C5 0.031(5) 0.048(6) 0.045(6) 0.013(5) 0.006(5) 0.007(5)
C6 0.032(5) 0.032(6) 0.052(6) -0.002(5) -0.005(5) -0.016(4)
C7 0.074(7) 0.032(6) 0.033(5) -0.011(5) 0.001(5) -0.007(5)
C8 0.041(6) 0.028(5) 0.040(6) -0.013(5) -0.003(5) -0.003(4)
C9 0.020(5) 0.037(6) 0.043(6) 0.011(5) -0.013(4) -0.010(4)
C10 0.023(5) 0.015(5) 0.036(5) -0.006(4) 0.001(4) 0.001(4)
C11 0.032(5) 0.027(5) 0.039(5) -0.008(4) -0.014(4) -0.001(4)
C12 0.035(5) 0.022(5) 0.026(5) -0.004(4) 0.009(4) -0.004(4)
C13 0.033(5) 0.024(5) 0.045(6) -0.012(4) -0.010(4) -0.001(4)
C14 0.037(5) 0.025(5) 0.038(5) 0.003(4) -0.014(4) -0.007(4)
C15 0.046(6) 0.037(6) 0.036(5) -0.011(5) -0.004(5) -0.002(5)
C16 0.024(5) 0.023(5) 0.029(5) -0.003(4) 0.007(4) -0.004(4)
C17 0.029(5) 0.032(5) 0.045(6) 0.001(5) -0.005(4) -0.008(4)
C18 0.022(4) 0.019(5) 0.029(5) -0.007(4) -0.003(4) -0.001(4)
C19 0.032(5) 0.021(5) 0.022(5) 0.005(4) -0.005(4) -0.006(4)
C20 0.022(5) 0.021(5) 0.021(4) 0.006(4) -0.006(4) -0.004(4)
C21 0.016(4) 0.028(5) 0.024(5) 0.007(4) -0.009(4) -0.007(4)
N1 0.023(5) 0.047(6) 0.047(6) 0.028(5) -0.006(4) -0.007(4)
N2 0.103(9) 0.023(5) 0.035(5) -0.008(4) 0.000(6) 0.001(5)
N3 0.049(6) 0.029(5) 0.042(6) 0.004(4) -0.009(5) -0.013(4)
O2W 0.112(10) 0.048(9) 0.074(9) -0.030(7) -0.010(8) -0.007(8)
OW2 0.097(8) 0.070(8) 0.123(10) -0.042(7) -0.019(7) 0.009(6)
OW3 0.082(7) 0.096(8) 0.054(6) 0.008(6) 0.017(5) 0.032(6)
OW4 0.028(4) 0.033(4) 0.069(6) 0.004(4) -0.009(4) -0.007(3)
OW5 0.068(12) 0.110(15) 0.098(14) -0.067(12) -0.019(10) -0.002(11)
OW6 0.093(12) 0.026(8) 0.037(8) -0.015(7) -0.042(8) 0.029(8)
OW7 0.035(7) 0.051(8) 0.066(8) -0.053(7) 0.029(6) -0.021(6)
OW8 0.121(9) 0.064(7) 0.089(8) -0.007(6) -0.046(7) -0.002(7)
OW9 0.116(9) 0.082(8) 0.072(7) -0.023(6) -0.011(7) -0.024(7)
OW10 0.066(12) 0.069(12) 0.131(16) -0.050(12) -0.005(11) -0.006(10)
O1W 0.100(10) 0.058(9) 0.104(10) -0.050(8) 0.010(8) -0.024(8)

loop_
_atom_type_symbol
_atom_type_description
_atom_type_scat_dispersion_real
_atom_type_scat_dispersion_imag
_atom_type_scat_source
C C 0.0033 0.0016 'International Tables Vol C Tables 4.2.6.8 and 6.1.1.4'
H H 0.0000 0.0000 'International Tables Vol C Tables 4.2.6.8 and 6.1.1.4'
Cs Cs -0.3680 2.1192 'International Tables Vol C Tables 4.2.6.8 and 6.1.1.4'
Mo Mo -1.6832 0.6857 'International Tables Vol C Tables 4.2.6.8 and 6.1.1.4'
N N 0.0061 0.0033 'International Tables Vol C Tables 4.2.6.8 and 6.1.1.4'
O O 0.0106 0.0060 'International Tables Vol C Tables 4.2.6.8 and 6.1.1.4'
Te Te -0.5308 1.6751 'International Tables Vol C Tables 4.2.6.8 and 6.1.1.4'
Zn Zn 0.2839 1.4301 'International Tables Vol C Tables 4.2.6.8 and 6.1.1.4'
K K 0.2009 0.2494 'International Tables Vol C Tables 4.2.6.8 and 6.1.1.4'

loop_
_geom_angle_atom_site_label_1
_geom_angle_atom_site_label_2
_geom_angle_atom_site_label_3
_geom_angle
_geom_angle_site_symmetry_1
_geom_angle_site_symmetry_3
O14 Mo1 O11 103.9(3) . .
O14 Mo1 O5 98.4(3) . .
O11 Mo1 O5 99.3(3) . .
O14 Mo1 O13 96.4(3) . .
O11 Mo1 O13 98.6(3) . .
O5 Mo1 O13 153.1(3) . .
O14 Mo1 O23 89.3(3) . .
O11 Mo1 O23 165.6(3) . .
O5 Mo1 O23 84.2(2) . .
O13 Mo1 O23 73.7(2) . .
O14 Mo1 O4 165.7(3) . .
O11 Mo1 O4 90.3(3) . .
O5 Mo1 O4 79.4(3) . .
O13 Mo1 O4 80.7(3) . .
O23 Mo1 O4 76.5(2) . .
O14 Mo1 Mo6 94.7(2) . .
O11 Mo1 Mo6 128.9(2) . .
O5 Mo1 Mo6 124.67(19) . .
O13 Mo1 Mo6 31.36(17) . .
O23 Mo1 Mo6 42.39(15) . .
O4 Mo1 Mo6 75.52(17) . .
O2 Mo2 O21 104.7(3) . .
O2 Mo2 O6 98.8(3) . .
O21 Mo2 O6 101.5(3) . .
O2 Mo2 O24 97.1(3) . .
O21 Mo2 O24 98.3(3) . .
O6 Mo2 O24 150.6(3) . .
O2 Mo2 O8 91.3(3) . .
O21 Mo2 O8 162.6(3) . .
O6 Mo2 O8 82.5(2) . .
O24 Mo2 O8 72.5(2) . .
O2 Mo2 O16 169.1(3) . .
O21 Mo2 O16 86.2(3) . .
O6 Mo2 O16 77.5(3) . .
O24 Mo2 O16 82.2(3) . .
O8 Mo2 O16 78.1(2) . .
O2 Mo2 Mo3 97.6(2) . .
O21 Mo2 Mo3 127.1(2) . .
O6 Mo2 Mo3 121.93(19) . .
O24 Mo2 Mo3 30.78(18) . .
O8 Mo2 Mo3 41.82(15) . .
O16 Mo2 Mo3 76.23(17) . .
O2 Mo2 K1A 128.9(3) . 2_556
O21 Mo2 K1A 32.1(3) . 2_556
O6 Mo2 K1A 112.4(2) . 2_556
O24 Mo2 K1A 75.1(2) . 2_556
O8 Mo2 K1A 130.8(2) . 2_556
O16 Mo2 K1A 61.6(2) . 2_556
Mo3 Mo2 K1A 98.64(13) . 2_556
O25 Mo3 O26 104.0(3) . .
O25 Mo3 O18 97.8(3) . .
O26 Mo3 O18 100.3(3) . .
O25 Mo3 O24 98.6(3) . .
O26 Mo3 O24 101.0(3) . .
O18 Mo3 O24 149.0(3) . .
O25 Mo3 O8 90.7(3) . .
O26 Mo3 O8 164.7(3) . .
O18 Mo3 O8 81.7(2) . .
O24 Mo3 O8 71.9(2) . .
O25 Mo3 O20 168.7(3) . .
O26 Mo3 O20 87.1(3) . .
O18 Mo3 O20 77.4(3) . .
O24 Mo3 O20 81.5(3) . .
O8 Mo3 O20 78.5(2) . .
O25 Mo3 Mo2 98.2(2) . .
O26 Mo3 Mo2 129.8(2) . .
O18 Mo3 Mo2 120.59(19) . .
O24 Mo3 Mo2 30.62(18) . .
O8 Mo3 Mo2 41.41(15) . .
O20 Mo3 Mo2 75.95(17) . .
O25 Mo3 K1 144.2(3) . 1_455
O26 Mo3 K1 43.1(3) . 1_455
O18 Mo3 K1 101.6(3) . 1_455
O24 Mo3 K1 79.5(3) . 1_455
O8 Mo3 K1 121.6(2) . 1_455
O20 Mo3 K1 47.1(2) . 1_455
Mo2 Mo3 K1 97.31(16) . 1_455
O25 Mo3 K1A 136.4(3) . 1_455
O26 Mo3 K1A 41.3(3) . 1_455
O18 Mo3 K1A 111.7(2) . 1_455
O24 Mo3 K1A 72.2(2) . 1_455
O8 Mo3 K1A 123.8(2) . 1_455
O20 Mo3 K1A 54.5(2) . 1_455
Mo2 Mo3 K1A 93.62(13) . 1_455
K1 Mo3 K1A 10.31(16) 1_455 1_455
O3 Mo4 O1 103.4(3) . .
O3 Mo4 O18 98.5(3) . .
O1 Mo4 O18 100.2(3) . .
O3 Mo4 O7 98.8(3) . .
O1 Mo4 O7 98.9(3) . .
O18 Mo4 O7 150.5(3) . .
O3 Mo4 O10 92.4(3) . .
O1 Mo4 O10 163.3(3) . .
O18 Mo4 O10 82.6(2) . .
O7 Mo4 O10 72.9(2) . .
O3 Mo4 O12 168.6(3) . .
O1 Mo4 O12 87.8(3) . .
O18 Mo4 O12 77.5(2) . .
O7 Mo4 O12 81.0(2) . .
O10 Mo4 O12 76.6(2) . .
O3 Mo4 Mo5 98.4(2) . .
O1 Mo4 Mo5 128.0(2) . .
O18 Mo4 Mo5 122.51(18) . .
O7 Mo4 Mo5 30.74(18) . .
O10 Mo4 Mo5 42.21(15) . .
O12 Mo4 Mo5 75.45(15) . .
O9 Mo5 O17 103.8(3) . .
O9 Mo5 O5 98.9(3) . .
O17 Mo5 O5 101.7(3) . .
O9 Mo5 O7 98.5(3) . .
O17 Mo5 O7 98.9(3) . .
O5 Mo5 O7 149.0(3) . .
O9 Mo5 O10 88.8(3) . .
O17 Mo5 O10 165.9(3) . .
O5 Mo5 O10 82.3(2) . .
O7 Mo5 O10 72.6(2) . .
O9 Mo5 O15 168.0(3) . .
O17 Mo5 O15 88.2(3) . .
O5 Mo5 O15 77.5(3) . .
O7 Mo5 O15 80.2(3) . .
O10 Mo5 O15 79.4(2) . .
O9 Mo5 Mo4 96.3(2) . .
O17 Mo5 Mo4 128.5(2) . .
O5 Mo5 Mo4 121.54(19) . .
O7 Mo5 Mo4 30.63(18) . .
O10 Mo5 Mo4 41.95(15) . .
O15 Mo5 Mo4 76.47(17) . .
O27 Mo6 O19 104.5(4) . .
O27 Mo6 O6 98.7(3) . .
O19 Mo6 O6 99.6(3) . .
O27 Mo6 O13 97.4(3) . .
O19 Mo6 O13 100.3(3) . .
O6 Mo6 O13 150.3(3) . .
O27 Mo6 O23 89.1(3) . .
O19 Mo6 O23 165.9(3) . .
O6 Mo6 O23 81.6(2) . .
O13 Mo6 O23 73.9(2) . .
O27 Mo6 O22 168.0(3) . .
O19 Mo6 O22 87.5(3) . .
O6 Mo6 O22 78.3(3) . .
O13 Mo6 O22 80.8(3) . .
O23 Mo6 O22 79.0(2) . .
O27 Mo6 Mo1 95.2(2) . .
O19 Mo6 Mo1 130.9(3) . .
O6 Mo6 Mo1 121.56(18) . .
O13 Mo6 Mo1 31.79(17) . .
O23 Mo6 Mo1 42.13(15) . .
O22 Mo6 Mo1 76.98(17) . .
O8 Te1 O10 94.4(3) . .
O8 Te1 O23 93.8(3) . .
O10 Te1 O23 94.0(3) . .
K1 Zn1 K1A 21.1(3) . .
K1 Zn1 O2W 82.5(8) . .
K1A Zn1 O2W 61.9(7) . .
K1 Zn1 O21 95.3(4) . 2_556
K1A Zn1 O21 89.0(3) . 2_556
O2W Zn1 O21 86.6(6) . 2_556
K1 Zn1 O19 87.7(4) . .
K1A Zn1 O19 93.5(3) . .
O2W Zn1 O19 92.7(6) . .
O21 Zn1 O19 176.8(3) 2_556 .
K1 Zn1 O1W 150.6(8) . .
K1A Zn1 O1W 171.6(7) . .
O2W Zn1 O1W 126.1(10) . .
O21 Zn1 O1W 93.5(5) 2_556 .
O19 Zn1 O1W 84.3(5) . .
K1A K1 Zn1 84.1(13) . .
K1A K1 O2W 35.7(12) . .
Zn1 K1 O2W 50.3(6) . .
K1A K1 OW7 83.9(13) . .
Zn1 K1 OW7 117.0(6) . .
O2W K1 OW7 108.8(7) . .
K1A K1 O19 97.5(14) . .
Zn1 K1 O19 48.0(3) . .
O2W K1 O19 66.6(6) . .
OW7 K1 O19 164.2(6) . .
K1A K1 O21 74.2(11) . 2_556
Zn1 K1 O21 43.6(3) . 2_556
O2W K1 O21 60.0(5) . 2_556
OW7 K1 O21 73.6(4) . 2_556
O19 K1 O21 91.5(4) . 2_556
K1A K1 O20 107.5(13) . 1_655
Zn1 K1 O20 155.7(6) . 1_655
O2W K1 O20 132.8(7) . 1_655
OW7 K1 O20 85.9(4) . 1_655
O19 K1 O20 108.4(4) . 1_655
O21 K1 O20 159.3(5) 2_556 1_655
K1A K1 O26 80.1(12) . 1_655
Zn1 K1 O26 110.4(5) . 1_655
O2W K1 O26 85.0(6) . 1_655
OW7 K1 O26 127.8(5) . 1_655
O19 K1 O26 67.8(3) . 1_655
O21 K1 O26 144.5(5) 2_556 1_655
O20 K1 O26 53.3(3) 1_655 1_655
K1A K1 Mo3 85.7(12) . 1_655
Zn1 K1 Mo3 132.6(5) . 1_655
O2W K1 Mo3 101.6(6) . 1_655
OW7 K1 Mo3 107.7(4) . 1_655
O19 K1 Mo3 88.1(3) . 1_655
O21 K1 Mo3 159.7(5) 2_556 1_655
O20 K1 Mo3 32.66(17) 1_655 1_655
O26 K1 Mo3 22.24(15) 1_655 1_655
K1A K1 K1A 56.2(13) . 2_656
Zn1 K1 K1A 127.0(5) . 2_656
O2W K1 K1A 90.1(6) . 2_656
OW7 K1 K1A 36.0(4) . 2_656
O19 K1 K1A 152.4(5) . 2_656
O21 K1 K1A 88.9(3) 2_556 2_656
O20 K1 K1A 76.0(3) 1_655 2_656
O26 K1 K1A 96.9(3) 1_655 2_656
Mo3 K1 K1A 82.2(2) 1_655 2_656
K1 K1A Zn1 74.8(12) . .
K1 K1A O2W 132.6(15) . .
Zn1 K1A O2W 59.9(7) . .
K1 K1A OW7 80.7(13) . .
Zn1 K1A OW7 113.9(5) . .
O2W K1A OW7 128.4(7) . .
K1 K1A OW7 142.0(13) . 2_656
Zn1 K1A OW7 143.1(5) . 2_656
O2W K1A OW7 83.8(8) . 2_656
OW7 K1A OW7 82.7(6) . 2_656
K1 K1A O21 91.5(12) . 2_556
Zn1 K1A O21 46.0(2) . 2_556
O2W K1A O21 67.4(6) . 2_556
OW7 K1A O21 75.1(4) . 2_556
OW7 K1A O21 116.7(4) 2_656 2_556
K1 K1A O19 68.4(12) . .
Zn1 K1A O19 44.1(2) . .
O2W K1A O19 69.7(6) . .
OW7 K1A O19 145.4(6) . .
OW7 K1A O19 131.5(5) 2_656 .
O21 K1A O19 90.1(3) 2_556 .
K1 K1A O26 86.1(12) . 1_655
Zn1 K1A O26 110.0(4) . 1_655
O2W K1A O26 96.4(6) . 1_655
OW7 K1A O26 128.5(4) . 1_655
OW7 K1A O26 78.1(4) 2_656 1_655
O21 K1A O26 155.2(4) 2_556 1_655
O19 K1A O26 66.0(3) . 1_655
K1 K1A O20 60.3(11) . 1_655
Zn1 K1A O20 130.5(4) . 1_655
O2W K1A O20 146.6(6) . 1_655
OW7 K1A O20 80.0(4) . 1_655
OW7 K1A O20 83.3(3) 2_656 1_655
O21 K1A O20 145.2(4) 2_556 1_655
O19 K1A O20 97.0(3) . 1_655
O26 K1A O20 50.7(2) 1_655 1_655
K1 K1A OW3 127.7(13) . 2_546
Zn1 K1A OW3 90.5(4) . 2_546
O2W K1A OW3 46.4(6) . 2_546
OW7 K1A OW3 148.0(6) . 2_546
OW7 K1A OW3 65.7(4) 2_656 2_546
O21 K1A OW3 113.7(4) 2_556 2_546
O19 K1A OW3 66.6(3) . 2_546
O26 K1A OW3 51.9(3) 1_655 2_546
O20 K1A OW3 100.3(3) 1_655 2_546
K1 K1A Mo3 84.0(12) . 1_655
Zn1 K1A Mo3 129.4(3) . 1_655
O2W K1A Mo3 113.7(6) . 1_655
OW7 K1A Mo3 107.0(4) . 1_655
OW7 K1A Mo3 68.7(3) 2_656 1_655
O21 K1A Mo3 174.6(4) 2_556 1_655
O19 K1A Mo3 85.4(2) . 1_655
O26 K1A Mo3 21.72(14) 1_655 1_655
O20 K1A Mo3 33.12(13) 1_655 1_655
OW3 K1A Mo3 67.2(2) 2_546 1_655
K1 K1A Mo2 104.8(12) . 2_556
Zn1 K1A Mo2 63.3(2) . 2_556
O2W K1A Mo2 67.7(5) . 2_556
OW7 K1A Mo2 65.7(3) . 2_556
OW7 K1A Mo2 99.0(3) 2_656 2_556
O21 K1A Mo2 18.47(15) 2_556 2_556
O19 K1A Mo2 106.8(3) . 2_556
O26 K1A Mo2 164.2(3) 1_655 2_556
O20 K1A Mo2 144.9(3) 1_655 2_556
OW3 K1A Mo2 112.6(3) 2_546 2_556
Mo3 K1A Mo2 166.9(3) 1_655 2_556
C16 O4 Mo1 133.2(7) . .
Mo1 O5 Mo5 148.9(4) . .
Mo2 O6 Mo6 145.2(4) . .
Mo4 O7 Mo5 118.6(3) . .
Te1 O8 Mo2 125.4(3) . .
Te1 O8 Mo3 124.0(3) . .
Mo2 O8 Mo3 96.8(2) . .
Te1 O10 Mo4 121.2(3) . .
Te1 O10 Mo5 124.6(3) . .
Mo4 O10 Mo5 95.8(2) . .
C20 O12 Mo4 131.2(6) . .
Mo6 O13 Mo1 116.8(3) . .
C20 O15 Mo5 131.5(6) . .
C10 O16 Mo2 130.7(6) . .
Mo3 O18 Mo4 142.3(3) . .
Mo6 O19 Zn1 148.9(4) . .
Mo6 O19 K1 164.7(5) . .
Zn1 O19 K1 44.3(3) . .
Mo6 O19 K1A 167.8(4) . .
Zn1 O19 K1A 42.4(2) . .
K1 O19 K1A 14.0(3) . .
C10 O20 Mo3 132.5(6) . .
C10 O20 K1 102.7(6) . 1_455
Mo3 O20 K1 100.2(3) . 1_455
C10 O20 K1A 101.9(6) . 1_455
Mo3 O20 K1A 92.4(3) . 1_455
K1 O20 K1A 12.1(2) 1_455 1_455
Mo2 O21 Zn1 161.8(4) . 2_556
Mo2 O21 K1A 129.4(4) . 2_556
Zn1 O21 K1A 45.0(2) 2_556 2_556
Mo2 O21 K1 138.9(4) . 2_556
Zn1 O21 K1 41.1(3) 2_556 2_556
K1A O21 K1 14.2(2) 2_556 2_556
C16 O22 Mo6 128.3(6) . .
Te1 O23 Mo1 122.7(3) . .
Te1 O23 Mo6 124.0(3) . .
Mo1 O23 Mo6 95.5(2) . .
Mo2 O24 Mo3 118.6(3) . .
Mo3 O26 K1A 117.0(4) . 1_455
Mo3 O26 K1 114.7(4) . 1_455
K1A O26 K1 13.8(2) 1_455 1_455
C3 C1 C7 120.0(11) . .
C3 C1 H1A 120.0 . .
C7 C1 H1A 120.0 . .
C5 C2 C9 119.5(11) . .
C5 C2 H2A 120.2 . .
C9 C2 H2A 120.2 . .
C1 C3 C15 120.8(11) . .
C1 C3 N2 119.8(11) . .
C15 C3 N2 119.4(11) . .
C6 C4 C11 119.9(10) . .
C6 C4 N3 121.0(10) . .
C11 C4 N3 119.1(9) . .
C2 C5 C21 120.6(11) . .
C2 C5 H5A 119.7 . .
C21 C5 H5A 119.7 . .
C4 C6 C17 119.9(10) . .
C4 C6 H6A 120.1 . .
C17 C6 H6A 120.1 . .
C12 C7 C1 120.7(11) . .
C12 C7 H7A 119.7 . .
C1 C7 H7A 119.7 . .
C12 C8 C15 122.2(10) . .
C12 C8 H8A 118.9 . .
C15 C8 H8A 118.9 . .
C14 C9 C2 121.0(10) . .
C14 C9 N1 119.5(11) . .
C2 C9 N1 119.5(10) . .
O20 C10 O16 124.4(9) . .
O20 C10 C18 118.1(9) . .
O16 C10 C18 117.5(9) . .
C13 C11 C4 120.5(10) . .
C13 C11 H11A 119.8 . .
C4 C11 H11A 119.8 . .
C8 C12 C7 117.1(10) . .
C8 C12 C16 120.8(9) . .
C7 C12 C16 122.1(10) . .
C11 C13 C18 121.2(10) . .
C11 C13 H13A 119.4 . .
C18 C13 H13A 119.4 . .
C9 C14 C19 119.2(11) . .
C9 C14 H14A 120.4 . .
C19 C14 H14A 120.4 . .
C3 C15 C8 119.2(11) . .
C3 C15 H15A 120.4 . .
C8 C15 H15A 120.4 . .
O4 C16 O22 125.7(9) . .
O4 C16 C12 116.3(9) . .
O22 C16 C12 117.9(9) . .
C6 C17 C18 122.4(10) . .
C6 C17 H17A 118.8 . .
C18 C17 H17A 118.8 . .
C17 C18 C13 116.2(10) . .
C17 C18 C10 123.1(9) . .
C13 C18 C10 120.7(9) . .
C21 C19 C14 120.6(10) . .
C21 C19 H19A 119.7 . .
C14 C19 H19A 119.7 . .
O15 C20 O12 124.7(8) . .
O15 C20 C21 118.7(8) . .
O12 C20 C21 116.6(8) . .
C19 C21 C5 118.9(10) . .
C19 C21 C20 120.1(9) . .
C5 C21 C20 121.0(10) . .
C9 N1 H1B 120.0 . .
C9 N1 H1C 120.0 . .
H1B N1 H1C 120.0 . .
C3 N2 H2B 120.0 . .
C3 N2 H2C 120.0 . .
H2B N2 H2C 120.0 . .
C4 N3 H3A 120.0 . .
C4 N3 H3B 120.0 . .
H3A N3 H3B 120.0 . .
Zn1 O2W K1A 58.2(7) . .
Zn1 O2W K1 47.2(5) . .
K1A O2W K1 11.7(4) . .
K1 OW7 K1A 15.4(3) . .
K1 OW7 K1A 109.9(7) . 2_656
K1A OW7 K1A 97.3(6) . 2_656
O1WA O1W Zn1 106.1(19) . .

loop_
_geom_bond_atom_site_label_1
_geom_bond_atom_site_label_2
_geom_bond_distance
_geom_bond_site_symmetry_2
Mo1 O14 1.708(7) .
Mo1 O11 1.711(7) .
Mo1 O5 1.899(6) .
Mo1 O13 1.958(6) .
Mo1 O23 2.234(6) .
Mo1 O4 2.242(7) .
Mo1 Mo6 3.3158(11) .
Mo2 O2 1.712(7) .
Mo2 O21 1.725(7) .
Mo2 O6 1.914(6) .
Mo2 O24 1.935(6) .
Mo2 O8 2.222(6) .
Mo2 O16 2.282(7) .
Mo2 Mo3 3.3360(11) .
Mo2 K1A 4.208(7) 2_556
Mo3 O25 1.711(7) .
Mo3 O26 1.714(6) .
Mo3 O18 1.920(6) .
Mo3 O24 1.944(6) .
Mo3 O8 2.240(6) .
Mo3 O20 2.257(7) .
Mo3 K1 4.115(11) 1_455
Mo3 K1A 4.127(7) 1_455
Mo4 O3 1.709(7) .
Mo4 O1 1.710(6) .
Mo4 O18 1.921(6) .
Mo4 O7 1.939(6) .
Mo4 O10 2.245(6) .
Mo4 O12 2.283(6) .
Mo4 Mo5 3.3407(11) .
Mo5 O9 1.704(7) .
Mo5 O17 1.723(7) .
Mo5 O5 1.916(6) .
Mo5 O7 1.946(6) .
Mo5 O10 2.256(6) .
Mo5 O15 2.264(6) .
Mo6 O27 1.709(7) .
Mo6 O19 1.721(7) .
Mo6 O6 1.923(6) .
Mo6 O13 1.934(6) .
Mo6 O23 2.246(6) .
Mo6 O22 2.297(7) .
Te1 O8 1.855(6) .
Te1 O10 1.867(6) .
Te1 O23 1.869(6) .
Zn1 K1 1.986(11) .
Zn1 K1A 2.048(9) .
Zn1 O2W 2.08(2) .
Zn1 O21 2.083(7) 2_556
Zn1 O19 2.112(8) .
Zn1 O1W 2.19(3) .
K1 K1A 0.741(12) .
K1 O2W 2.68(3) .
K1 OW7 2.746(18) .
K1 O19 2.842(14) .
K1 O21 3.009(13) 2_556
K1 O20 3.065(13) 1_655
K1 O26 3.093(14) 1_655
K1 Mo3 4.115(11) 1_655
K1 K1A 4.610(15) 2_656
K1A O2W 2.13(3) .
K1A OW7 2.767(17) .
K1A OW7 2.88(2) 2_656
K1A O21 2.896(10) 2_556
K1A O19 3.030(11) .
K1A O26 3.055(10) 1_655
K1A O20 3.363(11) 1_655
K1A OW3 3.437(15) 2_546
K1A Mo3 4.127(7) 1_655
K1A Mo2 4.208(7) 2_556
O4 C16 1.257(12) .
O12 C20 1.276(11) .
O15 C20 1.254(11) .
O16 C10 1.274(12) .
O20 C10 1.264(12) .
O20 K1 3.065(13) 1_455
O20 K1A 3.363(11) 1_455
O21 Zn1 2.083(7) 2_556
O21 K1A 2.896(10) 2_556
O21 K1 3.008(13) 2_556
O22 C16 1.261(12) .
O26 K1A 3.055(10) 1_455
O26 K1 3.093(14) 1_455
C1 C3 1.355(17) .
C1 C7 1.391(17) .
C1 H1A 0.9300 .
C2 C5 1.360(16) .
C2 C9 1.381(17) .
C2 H2A 0.9300 .
C3 C15 1.358(16) .
C3 N2 1.423(14) .
C4 C6 1.350(15) .
C4 C11 1.383(15) .
C4 N3 1.432(13) .
C5 C21 1.377(15) .
C5 H5A 0.9300 .
C6 C17 1.378(15) .
C6 H6A 0.9300 .
C7 C12 1.390(15) .
C7 H7A 0.9300 .
C8 C12 1.374(15) .
C8 C15 1.383(16) .
C8 H8A 0.9300 .
C9 C14 1.349(16) .
C9 N1 1.457(13) .
C10 C18 1.472(14) .
C11 C13 1.366(15) .
C11 H11A 0.9300 .
C12 C16 1.506(14) .
C13 C18 1.405(14) .
C13 H13A 0.9300 .
C14 C19 1.384(14) .
C14 H14A 0.9300 .
C15 H15A 0.9300 .
C17 C18 1.388(14) .
C17 H17A 0.9300 .
C19 C21 1.375(14) .
C19 H19A 0.9300 .
C20 C21 1.499(13) .
N1 H1B 0.8600 .
N1 H1C 0.8600 .
N2 H2B 0.8600 .
N2 H2C 0.8600 .
N3 H3A 0.8600 .
N3 H3B 0.8600 .
OW3 K1A 3.437(15) 2_546
OW7 K1A 2.88(2) 2_656
O1WA O1W 1.11(2) .

loop_
_geom_torsion_atom_site_label_1
_geom_torsion_atom_site_label_2
_geom_torsion_atom_site_label_3
_geom_torsion_atom_site_label_4
_geom_torsion
_geom_torsion_site_symmetry_1
_geom_torsion_site_symmetry_4
O2W K1 K1A Zn1 -16.8(16) . .
OW7 K1 K1A Zn1 118.0(4) . .
O19 K1 K1A Zn1 -46.2(3) . .
O21 K1 K1A Zn1 43.3(4) 2_556 .
O20 K1 K1A Zn1 -158.2(8) 1_655 .
O26 K1 K1A Zn1 -111.9(3) 1_655 .
Mo3 K1 K1A Zn1 -133.6(3) 1_655 .
K1A K1 K1A Zn1 142.9(7) 2_656 .
Zn1 K1 K1A O2W 16.8(16) . .
OW7 K1 K1A O2W 134.8(15) . .
O19 K1 K1A O2W -29.4(18) . .
O21 K1 K1A O2W 60.1(14) 2_556 .
O20 K1 K1A O2W -141.4(12) 1_655 .
O26 K1 K1A O2W -95.1(15) 1_655 .
Mo3 K1 K1A O2W -116.8(15) 1_655 .
K1A K1 K1A O2W 160(2) 2_656 .
Zn1 K1 K1A OW7 -118.0(4) . .
O2W K1 K1A OW7 -134.8(15) . .
O19 K1 K1A OW7 -164.1(6) . .
O21 K1 K1A OW7 -74.7(4) 2_556 .
O20 K1 K1A OW7 83.8(7) 1_655 .
O26 K1 K1A OW7 130.1(4) 1_655 .
Mo3 K1 K1A OW7 108.4(4) 1_655 .
K1A K1 K1A OW7 24.9(8) 2_656 .
Zn1 K1 K1A OW7 176.8(17) . 2_656
O2W K1 K1A OW7 160(3) . 2_656
OW7 K1 K1A OW7 -65.2(19) . 2_656
O19 K1 K1A OW7 130.6(17) . 2_656
O21 K1 K1A OW7 -140(2) 2_556 2_656
O20 K1 K1A OW7 19(2) 1_655 2_656
O26 K1 K1A OW7 64.9(18) 1_655 2_656
Mo3 K1 K1A OW7 43.2(19) 1_655 2_656
K1A K1 K1A OW7 -40.3(14) 2_656 2_656
Zn1 K1 K1A O21 -43.3(4) . 2_556
O2W K1 K1A O21 -60.1(14) . 2_556
OW7 K1 K1A O21 74.7(4) . 2_556
O19 K1 K1A O21 -89.5(5) . 2_556
O20 K1 K1A O21 158.4(5) 1_655 2_556
O26 K1 K1A O21 -155.2(3) 1_655 2_556
Mo3 K1 K1A O21 -176.9(3) 1_655 2_556
K1A K1 K1A O21 99.5(8) 2_656 2_556
Zn1 K1 K1A O19 46.2(3) . .
O2W K1 K1A O19 29.4(18) . .
OW7 K1 K1A O19 164.1(6) . .
O21 K1 K1A O19 89.5(5) 2_556 .
O20 K1 K1A O19 -112.1(8) 1_655 .
O26 K1 K1A O19 -65.8(4) 1_655 .
Mo3 K1 K1A O19 -87.5(4) 1_655 .
K1A K1 K1A O19 -171.0(5) 2_656 .
Zn1 K1 K1A O26 111.9(3) . 1_655
O2W K1 K1A O26 95.1(15) . 1_655
OW7 K1 K1A O26 -130.1(4) . 1_655
O19 K1 K1A O26 65.8(4) . 1_655
O21 K1 K1A O26 155.2(3) 2_556 1_655
O20 K1 K1A O26 -46.3(7) 1_655 1_655
Mo3 K1 K1A O26 -21.70(15) 1_655 1_655
K1A K1 K1A O26 -105.2(8) 2_656 1_655
Zn1 K1 K1A O20 158.2(8) . 1_655
O2W K1 K1A O20 141.4(12) . 1_655
OW7 K1 K1A O20 -83.8(7) . 1_655
O19 K1 K1A O20 112.1(8) . 1_655
O21 K1 K1A O20 -158.4(5) 2_556 1_655
O26 K1 K1A O20 46.3(7) 1_655 1_655
Mo3 K1 K1A O20 24.6(6) 1_655 1_655
K1A K1 K1A O20 -58.9(12) 2_656 1_655
Zn1 K1 K1A OW3 78.6(11) . 2_546
O2W K1 K1A OW3 61.8(15) . 2_546
OW7 K1 K1A OW3 -163.5(11) . 2_546
O19 K1 K1A OW3 32.4(14) . 2_546
O21 K1 K1A OW3 121.9(12) 2_556 2_546
O20 K1 K1A OW3 -79.7(14) 1_655 2_546
O26 K1 K1A OW3 -33.4(11) 1_655 2_546
Mo3 K1 K1A OW3 -55.1(11) 1_655 2_546
K1A K1 K1A OW3 -138.6(17) 2_656 2_546
Zn1 K1 K1A Mo3 133.6(3) . 1_655
O2W K1 K1A Mo3 116.8(15) . 1_655
OW7 K1 K1A Mo3 -108.4(4) . 1_655
O19 K1 K1A Mo3 87.5(4) . 1_655
O21 K1 K1A Mo3 176.9(3) 2_556 1_655
O20 K1 K1A Mo3 -24.6(6) 1_655 1_655
O26 K1 K1A Mo3 21.70(15) 1_655 1_655
K1A K1 K1A Mo3 -83.5(7) 2_656 1_655
Zn1 K1 K1A Mo2 -56.4(6) . 2_556
O2W K1 K1A Mo2 -73.1(14) . 2_556
OW7 K1 K1A Mo2 61.6(6) . 2_556
O19 K1 K1A Mo2 -102.5(5) . 2_556
O21 K1 K1A Mo2 -13.0(3) 2_556 2_556
O20 K1 K1A Mo2 145.4(4) 1_655 2_556
O26 K1 K1A Mo2 -168.3(5) 1_655 2_556
Mo3 K1 K1A Mo2 170.0(4) 1_655 2_556
K1A K1 K1A Mo2 86.5(8) 2_656 2_556
O14 Mo1 O5 Mo5 20.0(7) . .
O11 Mo1 O5 Mo5 125.7(7) . .
O13 Mo1 O5 Mo5 -102.9(8) . .
O23 Mo1 O5 Mo5 -68.4(7) . .
O4 Mo1 O5 Mo5 -145.7(7) . .
Mo6 Mo1 O5 Mo5 -81.7(7) . .
O10 Te1 O8 Mo2 160.8(3) . .
O23 Te1 O8 Mo2 66.5(4) . .
O10 Te1 O8 Mo3 -68.3(4) . .
O23 Te1 O8 Mo3 -162.6(3) . .
O8 Te1 O10 Mo4 71.9(4) . .
O23 Te1 O10 Mo4 166.0(3) . .
O8 Te1 O10 Mo5 -164.0(3) . .
O23 Te1 O10 Mo5 -69.9(4) . .
O27 Mo6 O19 Zn1 -118.6(9) . .
O6 Mo6 O19 Zn1 -17.0(10) . .
O13 Mo6 O19 Zn1 140.9(9) . .
O23 Mo6 O19 Zn1 76.5(16) . .
O22 Mo6 O19 Zn1 60.7(9) . .
Mo1 Mo6 O19 Zn1 131.0(8) . .
O27 Mo6 O19 K1 97(2) . .
O6 Mo6 O19 K1 -161.6(19) . .
O13 Mo6 O19 K1 -4(2) . .
O23 Mo6 O19 K1 -68(3) . .
O22 Mo6 O19 K1 -84(2) . .
Mo1 Mo6 O19 K1 -14(2) . .
O27 Mo6 O19 K1A 36(2) . .
O6 Mo6 O19 K1A 138(2) . .
O13 Mo6 O19 K1A -64(2) . .
O23 Mo6 O19 K1A -128.7(19) . .
O22 Mo6 O19 K1A -145(2) . .
Mo1 Mo6 O19 K1A -74(2) . .
O2 Mo2 O21 Zn1 152.0(13) . 2_556
O6 Mo2 O21 Zn1 49.7(13) . 2_556
O24 Mo2 O21 Zn1 -108.3(13) . 2_556
O8 Mo2 O21 Zn1 -51.8(19) . 2_556
O16 Mo2 O21 Zn1 -26.7(13) . 2_556
Mo3 Mo2 O21 Zn1 -96.3(13) . 2_556
K1A Mo2 O21 Zn1 -64.4(12) 2_556 2_556
O2 Mo2 O21 K1A -143.6(5) . 2_556
O6 Mo2 O21 K1A 114.1(5) . 2_556
O24 Mo2 O21 K1A -43.9(5) . 2_556
O8 Mo2 O21 K1A 12.5(13) . 2_556
O16 Mo2 O21 K1A 37.6(5) . 2_556
Mo3 Mo2 O21 K1A -31.9(6) . 2_556
O2 Mo2 O21 K1 -128.6(6) . 2_556
O6 Mo2 O21 K1 129.0(6) . 2_556
O24 Mo2 O21 K1 -29.0(7) . 2_556
O8 Mo2 O21 K1 27.5(14) . 2_556
O16 Mo2 O21 K1 52.6(7) . 2_556
Mo3 Mo2 O21 K1 -17.0(8) . 2_556
K1A Mo2 O21 K1 14.9(4) 2_556 2_556
O8 Te1 O23 Mo1 164.7(4) . .
O10 Te1 O23 Mo1 70.0(4) . .
O8 Te1 O23 Mo6 -70.5(4) . .
O10 Te1 O23 Mo6 -165.3(4) . .
O25 Mo3 O26 K1A 148.0(4) . 1_455
O18 Mo3 O26 K1A -111.1(4) . 1_455
O24 Mo3 O26 K1A 46.2(4) . 1_455
O8 Mo3 O26 K1A -14.8(13) . 1_455
O20 Mo3 O26 K1A -34.6(4) . 1_455
Mo2 Mo3 O26 K1A 34.4(5) . 1_455
K1 Mo3 O26 K1A -15.1(3) 1_455 1_455
O25 Mo3 O26 K1 163.1(4) . 1_455
O18 Mo3 O26 K1 -96.0(4) . 1_455
O24 Mo3 O26 K1 61.3(4) . 1_455
O8 Mo3 O26 K1 0.4(13) . 1_455
O20 Mo3 O26 K1 -19.4(4) . 1_455
Mo2 Mo3 O26 K1 49.6(5) . 1_455
K1A Mo3 O26 K1 15.1(3) 1_455 1_455
C7 C1 C3 C15 -1(2) . .
C7 C1 C3 N2 179.8(12) . .
C9 C2 C5 C21 4(2) . .
C11 C4 C6 C17 -0.7(18) . .
N3 C4 C6 C17 179.9(10) . .
C3 C1 C7 C12 2(2) . .
C5 C2 C9 C14 0.3(18) . .
C5 C2 C9 N1 -177.8(11) . .
Mo3 O20 C10 O16 -5.4(15) . .
K1 O20 C10 O16 111.5(9) 1_455 .
K1A O20 C10 O16 99.2(9) 1_455 .
Mo3 O20 C10 C18 173.0(6) . .
K1 O20 C10 C18 -70.0(9) 1_455 .
K1A O20 C10 C18 -82.4(9) 1_455 .
Mo2 O16 C10 O20 3.4(15) . .
Mo2 O16 C10 C18 -175.1(6) . .
C6 C4 C11 C13 1.2(17) . .
N3 C4 C11 C13 -179.3(10) . .
C15 C8 C12 C7 2.0(17) . .
C15 C8 C12 C16 -178.3(10) . .
C1 C7 C12 C8 -2.3(18) . .
C1 C7 C12 C16 178.1(11) . .
C4 C11 C13 C18 -0.4(16) . .
C2 C9 C14 C19 -2.1(16) . .
N1 C9 C14 C19 176.0(10) . .
C1 C3 C15 C8 0.5(19) . .
N2 C3 C15 C8 180.0(11) . .
C12 C8 C15 C3 -1.2(18) . .
Mo1 O4 C16 O22 -7.6(16) . .
Mo1 O4 C16 C12 175.0(6) . .
Mo6 O22 C16 O4 3.0(15) . .
Mo6 O22 C16 C12 -179.7(6) . .
C8 C12 C16 O4 15.4(14) . .
C7 C12 C16 O4 -165.0(10) . .
C8 C12 C16 O22 -162.2(10) . .
C7 C12 C16 O22 17.4(15) . .
C4 C6 C17 C18 -0.7(18) . .
C6 C17 C18 C13 1.5(16) . .
C6 C17 C18 C10 -178.5(10) . .
C11 C13 C18 C17 -0.9(15) . .
C11 C13 C18 C10 179.1(9) . .
O20 C10 C18 C17 -171.8(9) . .
O16 C10 C18 C17 6.8(14) . .
O20 C10 C18 C13 8.2(14) . .
O16 C10 C18 C13 -173.2(9) . .
C9 C14 C19 C21 0.0(15) . .
Mo5 O15 C20 O12 4.8(15) . .
Mo5 O15 C20 C21 -174.9(6) . .
Mo4 O12 C20 O15 -10.8(15) . .
Mo4 O12 C20 C21 168.9(6) . .
C14 C19 C21 C5 3.7(15) . .
C14 C19 C21 C20 -177.5(9) . .
C2 C5 C21 C19 -5.5(18) . .
C2 C5 C21 C20 175.8(11) . .
O15 C20 C21 C19 -158.9(9) . .
O12 C20 C21 C19 21.4(14) . .
O15 C20 C21 C5 19.9(15) . .
O12 C20 C21 C5 -159.8(10) . .
